data_1547424
loop_
_publ_author_name
'Anuradha R. Pallipurath'
'Jonathan M. Skelton'
'Mark R. Warren'
'Naghmeh Kamali'
'Patrick McArdle'
'Andrea Erxleben'

_publ_section_title
;
 Sulfamerazine: Understanding the Influence of Slip Planes in the
 Polymorphic Phase Transformation through X-Ray Crystallographic Studies
 and ab Initio Lattice Dynamics
;
_journal_name_full 'Molecular Pharmaceutics'
_journal_page_first 3735
_journal_page_last 3748
_journal_paper_doi 10.1021/acs.molpharmaceut.5b00504
_journal_volume 12
_journal_year 2015
_chemical_absolute_configuration ad
_chemical_formula_moiety 'C11 H12 N4 O2 S'
_chemical_formula_sum 'C11 H12 N4 O2 S'
_chemical_formula_weight 264.31
_space_group_crystal_system orthorhombic
_space_group_IT_number 33
_space_group_name_Hall 'P 2c -2n'
_space_group_name_H-M_alt 'P n a 21'
_symmetry_space_group_name_Hall 'P 2c -2n'
_symmetry_space_group_name_H-M 'P n a 21'
_atom_sites_solution_hydrogens mixed
_cell_angle_alpha 90
_cell_angle_beta 90
_cell_angle_gamma 90
_cell_formula_units_Z 8
_cell_length_a 14.49140(10)
_cell_length_b 8.20690(10)
_cell_length_c 21.9332(3)
_cell_measurement_reflns_used 10285
_cell_measurement_temperature 260
_cell_measurement_theta_max 29.4560
_cell_measurement_theta_min 1.7990
_cell_volume 2608.50(5)
_computing_cell_refinement
;
CrysAlisPro, Agilent Technologies,
Version 1.171.37.35 (release 13-08-2014 CrysAlis171 .NET)
(compiled Aug 13 2014,18:06:01)
;
_computing_data_collection
;
CrysAlisPro, Agilent Technologies,
Version 1.171.37.35 (release 13-08-2014 CrysAlis171 .NET)
(compiled Aug 13 2014,18:06:01)
;
_computing_data_reduction
;
CrysAlisPro, Agilent Technologies,
Version 1.171.37.35 (release 13-08-2014 CrysAlis171 .NET)
(compiled Aug 13 2014,18:06:01)
;
_computing_molecular_graphics OSCAIL
_computing_structure_refinement 'SHELXL-2014/7 (Sheldrick, 2014)'
_computing_structure_solution SHELXT
_diffrn_ambient_temperature 260
_diffrn_measured_fraction_theta_full 0.998
_diffrn_measured_fraction_theta_max 0.999
_diffrn_measurement_device 'CrystalLogic Kappa (3 circle)'
_diffrn_measurement_device_type 'Rigaku Saturn724+ (2x2 bin mode)'
_diffrn_measurement_method
;
omega rotation with 1 degree frames
;
_diffrn_measurement_specimen_support 'MiTeGen loop'
_diffrn_radiation_monochromator 'double crystal Silicon 111'
_diffrn_radiation_source 'Diamond Light Source Beamline I19'
_diffrn_radiation_type Synchrotron
_diffrn_radiation_wavelength 0.68890
_diffrn_reflns_av_R_equivalents 0.0454
_diffrn_reflns_av_unetI/netI 0.0430
_diffrn_reflns_Laue_measured_fraction_full 0.998
_diffrn_reflns_Laue_measured_fraction_max 0.999
_diffrn_reflns_limit_h_max 20
_diffrn_reflns_limit_h_min -13
_diffrn_reflns_limit_k_max 11
_diffrn_reflns_limit_k_min -11
_diffrn_reflns_limit_l_max 27
_diffrn_reflns_limit_l_min -31
_diffrn_reflns_number 23639
_diffrn_reflns_point_group_measured_fraction_full 0.989
_diffrn_reflns_point_group_measured_fraction_max 0.970
_diffrn_reflns_theta_full 24.415
_diffrn_reflns_theta_max 29.477
_diffrn_reflns_theta_min 2.568
_exptl_absorpt_coefficient_mu 0.248
_exptl_absorpt_correction_T_max 1.00000
_exptl_absorpt_correction_T_min 0.99546
_exptl_absorpt_process_details
;
CrysAlisPro, Agilent Technologies,
Version 1.171.36.28 (release 01-02-2013 CrysAlis171 .NET)
Empirical absorption correction using spherical harmonics,
implemented in SCALE3 ABSPACK scaling algorithm.
;
_exptl_crystal_colour Colourless
_exptl_crystal_density_diffrn 1.346
_exptl_crystal_description Parallelepiped
_exptl_crystal_F_000 1104
_exptl_crystal_size_max 0.50
_exptl_crystal_size_mid 0.40
_exptl_crystal_size_min 0.20
_refine_diff_density_max 0.228
_refine_diff_density_min -0.296
_refine_diff_density_rms 0.045
_refine_ls_abs_structure_details
;
 Flack x determined using 2167 quotients [(I+)-(I-)]/[(I+)+(I-)]
 (Parsons, Flack and Wagner, Acta Cryst. B69 (2013) 249-259).
;
_refine_ls_abs_structure_Flack 0.03(5)
_refine_ls_extinction_coef .
_refine_ls_extinction_method none
_refine_ls_goodness_of_fit_ref 1.015
_refine_ls_hydrogen_treatment mixed
_refine_ls_matrix_type full
_refine_ls_number_parameters 344
_refine_ls_number_reflns 7727
_refine_ls_number_restraints 1
_refine_ls_restrained_S_all 1.015
_refine_ls_R_factor_all 0.0674
_refine_ls_R_factor_gt 0.0476
_refine_ls_shift/su_max 0.000
_refine_ls_shift/su_mean 0.000
_refine_ls_structure_factor_coef Fsqd
_refine_ls_weighting_details 'w=1/[\s^2^(Fo^2^)+(0.0541P)^2^+0.3587P] where P=(Fo^2^+2Fc^2^)/3'
_refine_ls_weighting_scheme calc
_refine_ls_wR_factor_gt 0.1103
_refine_ls_wR_factor_ref 0.1257
_reflns_Friedel_coverage 0.897
_reflns_Friedel_fraction_full 0.978
_reflns_Friedel_fraction_max 0.939
_reflns_number_gt 5884
_reflns_number_total 7727
_reflns_threshold_expression 'I > 2\s(I)'
_cod_data_source_file Exp_Form-I2FSynchrotron_Form-I_260K.cif
_cod_data_source_block 260k_smz-f1_a
_cod_database_code 1547424
_shelx_space_group_comment
;
The symmetry employed for this shelxl refinement is uniquely defined
by the following loop, which should always be used as a source of
symmetry information in preference to the above space-group names.
They are only intended as comments.
;
_shelx_estimated_absorpt_t_min 0.886
_shelx_estimated_absorpt_t_max 0.952

loop_
_space_group_symop_operation_xyz
'x, y, z'
'-x, -y, z+1/2'
'x+1/2, -y+1/2, z'
'-x+1/2, y+1/2, z+1/2'

loop_
_atom_site_label
_atom_site_type_symbol
_atom_site_fract_x
_atom_site_fract_y
_atom_site_fract_z
_atom_site_U_iso_or_equiv
_atom_site_adp_type
_atom_site_occupancy
_atom_site_site_symmetry_order
_atom_site_calc_flag
_atom_site_refinement_flags_posn
_atom_site_refinement_flags_adp
_atom_site_refinement_flags_occupancy
_atom_site_disorder_assembly
_atom_site_disorder_group
S1 S 0.64646(6) 0.49558(10) 0.34437(5) 0.03568(19) Uani 1 1 d . . . . .
S2 S 0.57781(6) 0.49541(10) 0.65250(5) 0.03460(19) Uani 1 1 d . . . . .
O1 O 0.68980(19) 0.3712(3) 0.30888(13) 0.0465(6) Uani 1 1 d . . . . .
O2 O 0.54939(17) 0.5225(3) 0.33785(15) 0.0462(6) Uani 1 1 d . . . . .
O3 O 0.67510(17) 0.4681(3) 0.65876(14) 0.0444(6) Uani 1 1 d . . . . .
O4 O 0.53545(18) 0.6227(3) 0.68693(13) 0.0457(6) Uani 1 1 d . . . . .
N1 N 0.8429(3) 1.1159(4) 0.3124(2) 0.0545(10) Uani 1 1 d . . . . .
N2 N 0.6558(2) 0.4494(4) 0.41730(16) 0.0402(7) Uani 1 1 d . . . . .
N3 N 0.8148(2) 0.4098(4) 0.41765(16) 0.0416(7) Uani 1 1 d . . . . .
N4 N 0.7282(2) 0.4289(5) 0.50954(16) 0.0563(9) Uani 1 1 d . . . . .
N5 N 0.3806(3) -0.1198(4) 0.6958(2) 0.0674(12) Uani 1 1 d . . . . .
H5A H 0.3243 -0.1185 0.7081 0.088 Uiso 1 1 calc R U . . .
H5B H 0.4080 -0.2112 0.6894 0.088 Uiso 1 1 calc R U . . .
N6 N 0.5682(2) 0.5369(4) 0.57925(16) 0.0423(7) Uani 1 1 d . . . . .
N7 N 0.4097(2) 0.5853(4) 0.57991(16) 0.0436(7) Uani 1 1 d . . . . .
N8 N 0.4964(2) 0.5661(5) 0.48753(17) 0.0556(9) Uani 1 1 d . . . . .
C1 C 0.7055(2) 0.6778(4) 0.33420(18) 0.0329(7) Uani 1 1 d . . . . .
C2 C 0.7951(2) 0.6800(4) 0.31074(17) 0.0344(7) Uani 1 1 d . . . . .
H2 H 0.8240 0.5829 0.3001 0.045 Uiso 1 1 calc R U . . .
C3 C 0.8405(2) 0.8253(4) 0.30344(18) 0.0341(7) Uani 1 1 d . . . . .
H3 H 0.9004 0.8262 0.2882 0.044 Uiso 1 1 calc R U . . .
C4 C 0.7973(2) 0.9729(4) 0.31887(17) 0.0365(8) Uani 1 1 d . . . . .
C5 C 0.7073(2) 0.9689(4) 0.3426(2) 0.0415(8) Uani 1 1 d . . . . .
H5 H 0.6780 1.0656 0.3533 0.054 Uiso 1 1 calc R U . . .
C6 C 0.6623(2) 0.8231(4) 0.3501(2) 0.0400(8) Uani 1 1 d . . . . .
H6 H 0.6027 0.8214 0.3658 0.052 Uiso 1 1 calc R U . . .
C7 C 0.7371(2) 0.4284(4) 0.44917(17) 0.0382(8) Uani 1 1 d . . . . .
C8 C 0.8062(3) 0.4031(8) 0.5407(3) 0.0765(16) Uani 1 1 d . . . . .
H8 H 0.8038 0.3997 0.5830 0.099 Uiso 1 1 calc R U . . .
C9 C 0.8893(3) 0.3817(7) 0.5126(2) 0.0707(14) Uani 1 1 d . . . . .
H9 H 0.9426 0.3630 0.5352 0.092 Uiso 1 1 calc R U . . .
C10 C 0.8924(3) 0.3884(5) 0.4500(2) 0.0505(10) Uani 1 1 d . . . . .
C11 C 0.9793(3) 0.3711(7) 0.4143(3) 0.0682(13) Uani 1 1 d . . . . .
H11A H 0.9867 0.2596 0.4020 0.089 Uiso 1 1 calc R U . . .
H11B H 1.0308 0.4031 0.4391 0.089 Uiso 1 1 calc R U . . .
H11C H 0.9764 0.4394 0.3788 0.089 Uiso 1 1 calc R U . . .
C12 C 0.5190(2) 0.3151(4) 0.66571(16) 0.0342(7) Uani 1 1 d . . . . .
C13 C 0.5638(2) 0.1680(4) 0.6555(2) 0.0451(9) Uani 1 1 d . . . . .
H13 H 0.6245 0.1670 0.6419 0.059 Uiso 1 1 calc R U . . .
C14 C 0.5179(3) 0.0237(4) 0.6656(2) 0.0508(11) Uani 1 1 d . . . . .
H14 H 0.5481 -0.0746 0.6587 0.066 Uiso 1 1 calc R U . . .
C15 C 0.4264(3) 0.0228(4) 0.68630(19) 0.0426(9) Uani 1 1 d . . . . .
C16 C 0.3824(2) 0.1715(4) 0.69652(18) 0.0397(8) Uani 1 1 d . . . . .
H16 H 0.3217 0.1729 0.7104 0.052 Uiso 1 1 calc R U . . .
C17 C 0.4280(2) 0.3168(4) 0.68627(19) 0.0358(8) Uani 1 1 d . . . . .
H17 H 0.3981 0.4154 0.6931 0.047 Uiso 1 1 calc R U . . .
C18 C 0.4865(2) 0.5642(4) 0.54820(17) 0.0379(8) Uani 1 1 d . . . . .
C19 C 0.4188(3) 0.5984(8) 0.4567(2) 0.0752(17) Uani 1 1 d . . . . .
H19 H 0.4213 0.6027 0.4143 0.098 Uiso 1 1 calc R U . . .
C20 C 0.3361(3) 0.6253(8) 0.4850(3) 0.0761(16) Uani 1 1 d . . . . .
H20 H 0.2835 0.6501 0.4625 0.099 Uiso 1 1 calc R U . . .
C21 C 0.3328(3) 0.6147(5) 0.5477(2) 0.0511(10) Uani 1 1 d . . . . .
C22 C 0.2459(3) 0.6351(7) 0.5834(3) 0.0727(14) Uani 1 1 d . . . . .
H22A H 0.2488 0.7345 0.6064 0.095 Uiso 1 1 calc R U . . .
H22B H 0.2386 0.5447 0.6108 0.095 Uiso 1 1 calc R U . . .
H22C H 0.1943 0.6392 0.5560 0.095 Uiso 1 1 calc R U . . .
H1N1 H 0.891(3) 1.115(5) 0.292(2) 0.055(13) Uiso 1 1 d . . . . .
H2N1 H 0.811(3) 1.197(6) 0.315(2) 0.057(13) Uiso 1 1 d . . . . .
H1N2 H 0.615(3) 0.473(5) 0.436(2) 0.035(11) Uiso 1 1 d . . . . .
H1N6 H 0.621(3) 0.503(5) 0.558(2) 0.059(14) Uiso 1 1 d . . . . .

loop_
_atom_site_aniso_label
_atom_site_aniso_U_11
_atom_site_aniso_U_22
_atom_site_aniso_U_33
_atom_site_aniso_U_23
_atom_site_aniso_U_13
_atom_site_aniso_U_12
S1 0.0330(4) 0.0384(4) 0.0356(5) 0.0031(4) -0.0014(4) -0.0022(3)
S2 0.0318(4) 0.0380(4) 0.0340(5) 0.0038(4) -0.0017(4) -0.0022(3)
O1 0.0557(16) 0.0381(12) 0.0457(16) -0.0064(12) 0.0026(13) -0.0019(11)
O2 0.0341(12) 0.0570(15) 0.0475(17) 0.0083(14) -0.0077(13) -0.0074(11)
O3 0.0333(12) 0.0564(15) 0.0433(16) 0.0087(13) -0.0056(12) -0.0023(10)
O4 0.0516(16) 0.0354(12) 0.0500(16) -0.0039(11) -0.0008(13) -0.0029(11)
N1 0.0476(19) 0.0404(17) 0.076(3) -0.0093(18) 0.021(2) -0.0050(15)
N2 0.0286(14) 0.0534(18) 0.0388(19) 0.0104(15) -0.0003(14) 0.0015(13)
N3 0.0325(14) 0.0461(16) 0.046(2) 0.0047(14) 0.0010(14) 0.0036(12)
N4 0.0402(17) 0.091(3) 0.038(2) 0.0071(19) -0.0008(15) 0.0149(18)
N5 0.057(2) 0.0402(16) 0.105(3) -0.0068(19) 0.022(2) -0.0101(15)
N6 0.0308(14) 0.0613(19) 0.0349(19) 0.0112(15) 0.0038(13) 0.0033(13)
N7 0.0356(16) 0.0500(17) 0.045(2) 0.0043(15) 0.0042(14) 0.0054(13)
N8 0.0412(17) 0.085(3) 0.041(2) 0.0077(18) -0.0033(16) 0.0144(17)
C1 0.0318(16) 0.0352(14) 0.0316(19) 0.0033(14) 0.0004(14) 0.0005(12)
C2 0.0339(16) 0.0371(16) 0.0323(18) -0.0005(14) 0.0002(14) 0.0050(12)
C3 0.0283(15) 0.0436(18) 0.030(2) -0.0022(15) 0.0031(14) 0.0000(12)
C4 0.0375(17) 0.0365(16) 0.036(2) -0.0016(13) 0.0007(15) -0.0024(12)
C5 0.0406(18) 0.0378(16) 0.046(2) -0.0036(17) 0.0091(19) 0.0047(13)
C6 0.0334(15) 0.0401(16) 0.047(2) -0.0016(17) 0.0092(16) 0.0043(12)
C7 0.0324(17) 0.0412(17) 0.041(2) 0.0077(15) 0.0009(15) 0.0028(13)
C8 0.053(3) 0.131(5) 0.046(3) 0.007(3) -0.006(2) 0.027(3)
C9 0.041(2) 0.116(4) 0.056(3) 0.001(3) -0.011(2) 0.020(2)
C10 0.0345(18) 0.057(2) 0.060(3) -0.001(2) -0.0006(18) 0.0085(16)
C11 0.038(2) 0.087(3) 0.079(4) -0.005(3) 0.006(2) 0.011(2)
C12 0.0336(15) 0.0355(15) 0.0335(19) -0.0008(13) 0.0025(14) 0.0001(12)
C13 0.0358(18) 0.0397(17) 0.060(3) 0.0011(19) 0.009(2) 0.0032(13)
C14 0.043(2) 0.0359(17) 0.074(3) -0.0031(18) 0.008(2) 0.0050(14)
C15 0.042(2) 0.0369(17) 0.049(2) -0.0033(15) 0.0033(17) -0.0032(13)
C16 0.0349(17) 0.0419(17) 0.042(2) -0.0045(15) 0.0066(15) -0.0026(13)
C17 0.0353(17) 0.0360(16) 0.036(2) -0.0029(14) 0.0029(15) 0.0026(12)
C18 0.0344(17) 0.0441(17) 0.035(2) 0.0037(15) -0.0010(15) 0.0015(14)
C19 0.050(3) 0.136(5) 0.040(3) 0.001(3) -0.011(2) 0.026(3)
C20 0.047(2) 0.120(5) 0.061(3) -0.006(3) -0.015(2) 0.032(3)
C21 0.0377(19) 0.059(2) 0.056(3) -0.003(2) -0.0036(18) 0.0090(17)
C22 0.038(2) 0.094(4) 0.086(4) -0.004(3) 0.004(2) 0.011(2)

loop_
_atom_type_symbol
_atom_type_description
_atom_type_scat_dispersion_real
_atom_type_scat_dispersion_imag
_atom_type_scat_source
C C 0.0033 0.0016 'International Tables Vol C Tables 4.2.6.8 and 6.1.1.4'
H H 0.0000 0.0000 'International Tables Vol C Tables 4.2.6.8 and 6.1.1.4'
N N 0.0061 0.0033 'International Tables Vol C Tables 4.2.6.8 and 6.1.1.4'
O O 0.0106 0.0060 'International Tables Vol C Tables 4.2.6.8 and 6.1.1.4'
S S 0.1246 0.1234 'International Tables Vol C Tables 4.2.6.8 and 6.1.1.4'

loop_
_geom_angle_atom_site_label_1
_geom_angle_atom_site_label_2
_geom_angle_atom_site_label_3
_geom_angle
_geom_angle_site_symmetry_1
_geom_angle_site_symmetry_3
O1 S1 O2 119.21(17) . .
O1 S1 N2 109.17(18) . .
O2 S1 N2 102.29(17) . .
O1 S1 C1 109.17(18) . .
O2 S1 C1 109.77(15) . .
N2 S1 C1 106.37(19) . .
O4 S2 O3 119.11(18) . .
O4 S2 N6 109.12(17) . .
O3 S2 N6 102.07(17) . .
O4 S2 C12 108.96(17) . .
O3 S2 C12 109.54(16) . .
N6 S2 C12 107.33(18) . .
C4 N1 H1N1 118(3) . .
C4 N1 H2N1 115(3) . .
H1N1 N1 H2N1 121(4) . .
C7 N2 S1 126.1(3) . .
C7 N2 H1N2 115(4) . .
S1 N2 H1N2 114(4) . .
C7 N3 C10 116.8(3) . .
C7 N4 C8 115.2(4) . .
C15 N5 H5A 120.0 . .
C15 N5 H5B 120.0 . .
H5A N5 H5B 120.0 . .
C18 N6 S2 125.9(3) . .
C18 N6 H1N6 120(3) . .
S2 N6 H1N6 110(3) . .
C18 N7 C21 116.4(3) . .
C19 N8 C18 114.5(4) . .
C6 C1 C2 120.0(3) . .
C6 C1 S1 118.9(3) . .
C2 C1 S1 121.1(2) . .
C3 C2 C1 120.0(3) . .
C3 C2 H2 120.0 . .
C1 C2 H2 120.0 . .
C2 C3 C4 120.5(3) . .
C2 C3 H3 119.7 . .
C4 C3 H3 119.7 . .
N1 C4 C3 120.3(3) . .
N1 C4 C5 120.8(3) . .
C3 C4 C5 118.9(3) . .
C6 C5 C4 120.4(3) . .
C6 C5 H5 119.8 . .
C4 C5 H5 119.8 . .
C5 C6 C1 120.2(3) . .
C5 C6 H6 119.9 . .
C1 C6 H6 119.9 . .
N3 C7 N4 126.8(3) . .
N3 C7 N2 118.3(3) . .
N4 C7 N2 114.9(3) . .
N4 C8 C9 122.4(5) . .
N4 C8 H8 118.8 . .
C9 C8 H8 118.8 . .
C8 C9 C10 118.3(4) . .
C8 C9 H9 120.8 . .
C10 C9 H9 120.8 . .
N3 C10 C9 120.4(4) . .
N3 C10 C11 116.3(4) . .
C9 C10 C11 123.3(4) . .
C10 C11 H11A 109.5 . .
C10 C11 H11B 109.5 . .
H11A C11 H11B 109.5 . .
C10 C11 H11C 109.5 . .
H11A C11 H11C 109.5 . .
H11B C11 H11C 109.5 . .
C13 C12 C17 120.2(3) . .
C13 C12 S2 119.1(3) . .
C17 C12 S2 120.8(2) . .
C14 C13 C12 119.8(3) . .
C14 C13 H13 120.1 . .
C12 C13 H13 120.1 . .
C13 C14 C15 120.9(3) . .
C13 C14 H14 119.5 . .
C15 C14 H14 119.5 . .
N5 C15 C16 120.3(4) . .
N5 C15 C14 121.0(3) . .
C16 C15 C14 118.7(3) . .
C17 C16 C15 120.6(3) . .
C17 C16 H16 119.7 . .
C15 C16 H16 119.7 . .
C16 C17 C12 119.8(3) . .
C16 C17 H17 120.1 . .
C12 C17 H17 120.1 . .
N7 C18 N8 127.6(4) . .
N7 C18 N6 118.8(3) . .
N8 C18 N6 113.6(3) . .
N8 C19 C20 122.6(5) . .
N8 C19 H19 118.7 . .
C20 C19 H19 118.7 . .
C19 C20 C21 118.2(4) . .
C19 C20 H20 120.9 . .
C21 C20 H20 120.9 . .
N7 C21 C20 120.6(4) . .
N7 C21 C22 116.5(4) . .
C20 C21 C22 123.0(4) . .
C21 C22 H22A 109.5 . .
C21 C22 H22B 109.5 . .
H22A C22 H22B 109.5 . .
C21 C22 H22C 109.5 . .
H22A C22 H22C 109.5 . .
H22B C22 H22C 109.5 . .

loop_
_geom_bond_atom_site_label_1
_geom_bond_atom_site_label_2
_geom_bond_distance
_geom_bond_site_symmetry_2
S1 O1 1.429(3) .
S1 O2 1.431(2) .
S1 N2 1.649(4) .
S1 C1 1.737(3) .
S2 O4 1.428(3) .
S2 O3 1.434(2) .
S2 N6 1.648(4) .
S2 C12 1.732(3) .
N1 C4 1.354(5) .
N1 H1N1 0.83(5) .
N1 H2N1 0.81(5) .
N2 C7 1.381(5) .
N2 H1N2 0.74(4) .
N3 C7 1.330(4) .
N3 C10 1.341(5) .
N4 C7 1.331(5) .
N4 C8 1.338(6) .
N5 C15 1.361(5) .
N5 H5A 0.8600 .
N5 H5B 0.8600 .
N6 C18 1.384(5) .
N6 H1N6 0.93(5) .
N7 C18 1.324(4) .
N7 C21 1.340(5) .
N8 C19 1.338(5) .
N8 C18 1.338(5) .
C1 C6 1.391(5) .
C1 C2 1.396(4) .
C2 C3 1.372(5) .
C2 H2 0.9300 .
C3 C4 1.404(5) .
C3 H3 0.9300 .
C4 C5 1.405(5) .
C5 C6 1.373(5) .
C5 H5 0.9300 .
C6 H6 0.9300 .
C8 C9 1.364(7) .
C8 H8 0.9300 .
C9 C10 1.375(7) .
C9 H9 0.9300 .
C10 C11 1.489(6) .
C11 H11A 0.9600 .
C11 H11B 0.9600 .
C11 H11C 0.9600 .
C12 C13 1.389(5) .
C12 C17 1.393(4) .
C13 C14 1.376(5) .
C13 H13 0.9300 .
C14 C15 1.401(5) .
C14 H14 0.9300 .
C15 C16 1.395(5) .
C16 C17 1.382(5) .
C16 H16 0.9300 .
C17 H17 0.9300 .
C19 C20 1.368(7) .
C19 H19 0.9300 .
C20 C21 1.380(7) .
C20 H20 0.9300 .
C21 C22 1.493(6) .
C22 H22A 0.9600 .
C22 H22B 0.9600 .
C22 H22C 0.9600 .

loop_
_geom_hbond_atom_site_label_D
_geom_hbond_atom_site_label_H
_geom_hbond_atom_site_label_A
_geom_hbond_distance_DH
_geom_hbond_distance_HA
_geom_hbond_distance_DA
_geom_hbond_angle_DHA
_geom_hbond_site_symmetry_A
N5 H5B O4 0.86 2.30 3.088(5) 153.2 1_545
N1 H1N1 O4 0.83(5) 2.55(5) 3.268(5) 147(4) 4_654
N1 H2N1 O1 0.81(5) 2.27(5) 3.053(5) 162(4) 1_565
N2 H1N2 N8 0.74(4) 2.20(4) 2.937(5) 175(4) .
N6 H1N6 N4 0.93(5) 1.99(5) 2.916(5) 177(5) .

loop_
_geom_torsion_atom_site_label_1
_geom_torsion_atom_site_label_2
_geom_torsion_atom_site_label_3
_geom_torsion_atom_site_label_4
_geom_torsion
_geom_torsion_site_symmetry_1
_geom_torsion_site_symmetry_2
_geom_torsion_site_symmetry_3
_geom_torsion_site_symmetry_4
O1 S1 N2 C7 60.0(4) . . . .
O2 S1 N2 C7 -172.8(3) . . . .
C1 S1 N2 C7 -57.7(4) . . . .
O4 S2 N6 C18 -57.0(4) . . . .
O3 S2 N6 C18 176.1(3) . . . .
C12 S2 N6 C18 61.0(4) . . . .
O1 S1 C1 C6 162.3(3) . . . .
O2 S1 C1 C6 29.9(4) . . . .
N2 S1 C1 C6 -80.0(3) . . . .
O1 S1 C1 C2 -17.9(4) . . . .
O2 S1 C1 C2 -150.3(3) . . . .
N2 S1 C1 C2 99.7(3) . . . .
C6 C1 C2 C3 0.1(5) . . . .
S1 C1 C2 C3 -179.6(3) . . . .
C1 C2 C3 C4 -0.6(5) . . . .
C2 C3 C4 N1 179.1(4) . . . .
C2 C3 C4 C5 0.8(6) . . . .
N1 C4 C5 C6 -178.8(4) . . . .
C3 C4 C5 C6 -0.5(6) . . . .
C4 C5 C6 C1 0.0(6) . . . .
C2 C1 C6 C5 0.2(6) . . . .
S1 C1 C6 C5 180.0(4) . . . .
C10 N3 C7 N4 0.3(6) . . . .
C10 N3 C7 N2 -179.5(3) . . . .
C8 N4 C7 N3 -2.0(7) . . . .
C8 N4 C7 N2 177.8(4) . . . .
S1 N2 C7 N3 -14.9(5) . . . .
S1 N2 C7 N4 165.2(3) . . . .
C7 N4 C8 C9 1.5(8) . . . .
N4 C8 C9 C10 0.6(10) . . . .
C7 N3 C10 C9 1.9(6) . . . .
C7 N3 C10 C11 -178.8(4) . . . .
C8 C9 C10 N3 -2.3(8) . . . .
C8 C9 C10 C11 178.4(5) . . . .
O4 S2 C12 C13 -157.6(3) . . . .
O3 S2 C12 C13 -25.7(4) . . . .
N6 S2 C12 C13 84.3(3) . . . .
O4 S2 C12 C17 22.4(4) . . . .
O3 S2 C12 C17 154.3(3) . . . .
N6 S2 C12 C17 -95.6(3) . . . .
C17 C12 C13 C14 0.1(6) . . . .
S2 C12 C13 C14 -179.8(4) . . . .
C12 C13 C14 C15 -0.1(7) . . . .
C13 C14 C15 N5 179.3(5) . . . .
C13 C14 C15 C16 0.0(7) . . . .
N5 C15 C16 C17 -179.2(4) . . . .
C14 C15 C16 C17 0.2(6) . . . .
C15 C16 C17 C12 -0.2(6) . . . .
C13 C12 C17 C16 0.0(6) . . . .
S2 C12 C17 C16 180.0(3) . . . .
C21 N7 C18 N8 -1.2(6) . . . .
C21 N7 C18 N6 178.6(4) . . . .
C19 N8 C18 N7 2.2(7) . . . .
C19 N8 C18 N6 -177.6(4) . . . .
S2 N6 C18 N7 11.6(5) . . . .
S2 N6 C18 N8 -168.6(3) . . . .
C18 N8 C19 C20 -0.7(8) . . . .
N8 C19 C20 C21 -1.6(10) . . . .
C18 N7 C21 C20 -1.4(6) . . . .
C18 N7 C21 C22 178.8(4) . . . .
C19 C20 C21 N7 2.7(9) . . . .
C19 C20 C21 C22 -177.5(6) . . . .
